data_7248586
loop_
_publ_author_name
'Shaiwale, Mayuri'
'Som, Narayan N.'
'Jha, Prafulla K.'
'Ballabh, Amar'

_publ_section_title
;
 A simple and efficient synthesis of a series of
 N-(thiazol-2-yl)piperidine-2,6-dione compounds and their interesting NLO
 properties
;
_journal_issue 23
_journal_name_full CrystEngComm
_journal_page_first 3069
_journal_page_last 3076
_journal_paper_doi 10.1039/D4CE00217B
_journal_volume 26
_journal_year 2024
_chemical_absolute_configuration unk
_chemical_formula_moiety 'C8 H8 N2 O2 S'
_chemical_formula_sum 'C8 H8 N2 O2 S'
_chemical_formula_weight 196.23
_space_group_crystal_system orthorhombic
_space_group_IT_number 43
_space_group_name_Hall 'F 2 -2d'
_space_group_name_H-M_alt 'F d d 2'
_symmetry_Int_Tables_number 43
_atom_sites_solution_primary direct
_audit_creation_date 2016-12-02
_audit_creation_method
;
Olex2 1.2
(compiled 2016.11.30 svn.r3356 for OlexSys, GUI svn.r5269)
;
_audit_update_record
;
2017-07-04 deposited with the CCDC.	2024-05-06 downloaded from the CCDC.
;
_cell_angle_alpha 90
_cell_angle_beta 90
_cell_angle_gamma 90
_cell_formula_units_Z 16
_cell_length_a 22.635(4)
_cell_length_b 18.2458(18)
_cell_length_c 8.4549(12)
_cell_measurement_reflns_used 1255
_cell_measurement_temperature 293(2)
_cell_measurement_theta_max 28.7630
_cell_measurement_theta_min 4.2110
_cell_volume 3491.8(9)
_computing_cell_refinement 'CrysAlisPro 1.171.38.43d (Rigaku OD, 2015)'
_computing_data_collection 'CrysAlisPro 1.171.38.43d (Rigaku OD, 2015)'
_computing_data_reduction 'CrysAlisPro 1.171.38.43d (Rigaku OD, 2015)'
_computing_molecular_graphics 'Olex2 (Dolomanov et al., 2009)'
_computing_publication_material 'Olex2 (Dolomanov et al., 2009)'
_computing_structure_refinement 'olex2.refine (Bourhis et al., 2015)'
_computing_structure_solution 'ShelXS (Sheldrick, 2008)'
_diffrn_detector 'CCD plate'
_diffrn_detector_area_resol_mean 8.0851
_diffrn_detector_type Eos
_diffrn_measured_fraction_theta_full 0.5623
_diffrn_measured_fraction_theta_max 0.5623
_diffrn_measurement_details
;
List of Runs (angles in degrees, time in seconds):

  # Type    Start    End  Width  t~exp~   \w     \q     \k     \f   Frames
#--------------------------------------------------------------------------
  1  \w     64.00  90.00   1.00   20.11    --   19.29  77.00 -90.00   26
  2  \w    -10.00  29.00   1.00   20.11    --   19.29  77.00-180.00   39
  3  \w     -2.00  78.00   1.00   20.11    --   19.29  77.00  60.00   80
;
_diffrn_measurement_device 'four-circle diffractometer'
_diffrn_measurement_device_type 'Xcalibur, Eos, Gemini'
_diffrn_measurement_method '\w scans'
_diffrn_orient_matrix_type 'CrysAlisPro convention (1999,Acta A55,543-557)'
_diffrn_orient_matrix_UB_11 -0.0156313000
_diffrn_orient_matrix_UB_12 -0.0327741000
_diffrn_orient_matrix_UB_13 -0.0167772000
_diffrn_orient_matrix_UB_21 0.0271284000
_diffrn_orient_matrix_UB_22 -0.0192217000
_diffrn_orient_matrix_UB_23 -0.0063165000
_diffrn_orient_matrix_UB_31 -0.0011343000
_diffrn_orient_matrix_UB_32 -0.0082143000
_diffrn_orient_matrix_UB_33 0.0819852000
_diffrn_radiation_monochromator graphite
_diffrn_radiation_probe x-ray
_diffrn_radiation_type 'Mo K\a'
_diffrn_radiation_wavelength 0.71073
_diffrn_reflns_av_R_equivalents 0.0159
_diffrn_reflns_av_unetI/netI 0.0232
_diffrn_reflns_limit_h_max 28
_diffrn_reflns_limit_h_min -26
_diffrn_reflns_limit_k_max 24
_diffrn_reflns_limit_k_min -16
_diffrn_reflns_limit_l_max 4
_diffrn_reflns_limit_l_min -11
_diffrn_reflns_number 2347
_diffrn_reflns_theta_full 28.8341
_diffrn_reflns_theta_max 28.83
_diffrn_reflns_theta_min 3.60
_diffrn_source 'fine-focus sealed X-ray tube'
_diffrn_source_type 'Enhance (Mo) X-ray Source'
_exptl_absorpt_coefficient_mu 0.336
_exptl_absorpt_correction_T_max 1.00000
_exptl_absorpt_correction_T_min 0.76086
_exptl_absorpt_correction_type multi-scan
_exptl_absorpt_process_details
;
CrysAlisPro 1.171.38.43d (Rigaku Oxford Diffraction, 2015)
Empirical absorption correction using spherical harmonics,
 implemented in SCALE3 ABSPACK scaling algorithm.
;
_exptl_crystal_density_diffrn 1.4929
_exptl_crystal_density_method 'not measured'
_exptl_crystal_F_000 1634.7094
_refine_diff_density_max 0.1026
_refine_diff_density_min -0.1123
_refine_diff_density_rms 0.0280
_refine_ls_abs_structure_details 'Flack, H. D. (1983). Acta Cryst. A39, 876-881.'
_refine_ls_abs_structure_Flack 0.33(17)
_refine_ls_d_res_high 0.7369
_refine_ls_d_res_low 5.6588
_refine_ls_goodness_of_fit_ref 1.1032
_refine_ls_hydrogen_treatment constr
_refine_ls_matrix_type full
_refine_ls_number_constraints 13
_refine_ls_number_parameters 117
_refine_ls_number_reflns 1290
_refine_ls_number_restraints 0
_refine_ls_restrained_S_all 1.1032
_refine_ls_R_factor_all 0.0370
_refine_ls_R_factor_gt 0.0337
_refine_ls_shift/su_max 0.0004
_refine_ls_shift/su_mean 0.0001
_refine_ls_structure_factor_coef Fsqd
_refine_ls_weighting_details 'w=1/[\s^2^(Fo^2^)+(0.0668P)^2^+0.7915P] where P=(Fo^2^+2Fc^2^)/3'
_refine_ls_weighting_scheme calc
_refine_ls_wR_factor_gt 0.0998
_refine_ls_wR_factor_ref 0.1035
_reflns_Friedel_coverage 0.194
_reflns_limit_h_max 28
_reflns_limit_h_min -28
_reflns_limit_k_max 24
_reflns_limit_k_min -24
_reflns_limit_l_max 4
_reflns_limit_l_min -11
_reflns_number_gt 1198
_reflns_number_total 1290
_reflns_threshold_expression I>=2u(I)
_cod_data_source_file d4ce00217b2.cif
_cod_data_source_block exp_970
_cod_depositor_comments 'Adding full bibliography for 7248586--7248590.cif.'
_cod_original_cell_volume 3491.9(8)
_cod_original_sg_symbol_Hall ' F 2 -2d'
_cod_database_code 7248586
_reflns_odcompleteness_completeness 98.43
_reflns_odcompleteness_iscentric 1
_reflns_odcompleteness_theta 26.32
_olex2_refinement_description
;
1. Fixed Uiso
 At 1.2 times of:
  All C(H) groups, All C(H,H) groups
2.a Secondary CH2 refined with riding coordinates:
 C5(H5a,H5b), C4(H4a,H4b), C3(H3a,H3b)
2.b Aromatic/amide H refined with riding coordinates:
 C(H), C1(H1)
;
_olex2_date_sample_data_collection 2016-12-01
_olex2_submission_special_instructions 'No special instructions were received'
_oxdiff_exptl_absorpt_empirical_details
;
Empirical correction (ABSPACK) includes:
- Absorption correction using spherical harmonics
- Frame scaling
;
_oxdiff_exptl_absorpt_empirical_full_max 1.205
_oxdiff_exptl_absorpt_empirical_full_min 0.834

loop_
_space_group_symop_id
_space_group_symop_operation_xyz
1 x,y,z
2 -x,-y,z
3 -x+1/4,y+1/4,z+1/4
4 x+1/4,-y+1/4,z+1/4
5 x,y+1/2,z+1/2
6 -x,-y+1/2,z+1/2
7 -x+1/4,y+3/4,z+3/4
8 x+1/4,-y+3/4,z+3/4
9 x+1/2,y,z+1/2
10 -x+1/2,-y,z+1/2
11 -x+3/4,y+1/4,z+3/4
12 x+3/4,-y+1/4,z+3/4
13 x+1/2,y+1/2,z
14 -x+1/2,-y+1/2,z
15 -x+3/4,y+3/4,z+1/4
16 x+3/4,-y+3/4,z+1/4

loop_
_atom_site_label
_atom_site_type_symbol
_atom_site_fract_x
_atom_site_fract_y
_atom_site_fract_z
_atom_site_U_iso_or_equiv
_atom_site_adp_type
_atom_site_occupancy
_atom_site_refinement_flags_posn
S10 S -0.71024(4) -0.36694(4) -1.41961(10) 0.0607(3) Uani 1.000000 .
N1 N -0.68280(8) -0.50814(9) -1.3591(3) 0.0389(4) Uani 1.000000 .
O12 O -0.60640(8) -0.50589(11) -1.5261(3) 0.0650(6) Uani 1.000000 .
C2 C -0.72889(11) -0.54339(15) -1.2835(4) 0.0537(7) Uani 1.000000 .
O11 O -0.76020(13) -0.50970(13) -1.1959(4) 0.0967(11) Uani 1.000000 .
C5 C -0.65762(13) -0.61789(13) -1.5131(3) 0.0498(6) Uani 1.000000 .
H5a H -0.63091(13) -0.64888(13) -1.4533(3) 0.0597(7) Uiso 1.000000 R
H5b H -0.64889(13) -0.62478(13) -1.6245(3) 0.0597(7) Uiso 1.000000 R
C4 C -0.71909(13) -0.64192(15) -1.4826(4) 0.0549(7) Uani 1.000000 .
H4a H -0.74570(13) -0.61800(15) -1.5563(4) 0.0659(8) Uiso 1.000000 R
H4b H -0.72225(13) -0.69446(15) -1.4980(4) 0.0659(8) Uiso 1.000000 R
C7 C -0.67314(10) -0.43352(12) -1.3225(3) 0.0418(5) Uani 1.000000 .
N8 N -0.63643(12) -0.41133(12) -1.2209(4) 0.0665(8) Uani 1.000000 .
C3 C -0.73588(12) -0.62283(14) -1.3174(5) 0.0572(8) Uani 1.000000 .
H3a H -0.71149(12) -0.65065(14) -1.2446(5) 0.0686(10) Uiso 1.000000 R
H3b H -0.77670(12) -0.63677(14) -1.2996(5) 0.0686(10) Uiso 1.000000 R
C6 C -0.64619(10) -0.54037(12) -1.4709(3) 0.0408(5) Uani 1.000000 .
C C -0.67316(13) -0.30417(14) -1.3130(4) 0.0593(7) Uani 1.000000 .
H H -0.67781(13) -0.25370(14) -1.3220(4) 0.0712(9) Uiso 1.000000 R
C1 C -0.63706(16) -0.33661(16) -1.2160(5) 0.0724(10) Uani 1.000000 .
H1 H -0.61299(16) -0.31033(16) -1.1472(5) 0.0869(12) Uiso 1.000000 R

loop_
_atom_site_aniso_label
_atom_site_aniso_U_11
_atom_site_aniso_U_22
_atom_site_aniso_U_33
_atom_site_aniso_U_12
_atom_site_aniso_U_13
_atom_site_aniso_U_23
S10 0.0776(5) 0.0365(3) 0.0680(5) 0.0111(3) -0.0112(4) 0.0041(3)
N1 0.0409(9) 0.0279(8) 0.0479(10) -0.0008(7) 0.0033(8) 0.0025(9)
O12 0.0580(10) 0.0417(9) 0.0952(17) -0.0043(8) 0.0318(12) 0.0085(11)
C2 0.0482(12) 0.0375(11) 0.0755(18) 0.0001(11) 0.0239(14) 0.0020(14)
O11 0.1077(19) 0.0474(11) 0.135(3) -0.0062(11) 0.078(2) -0.0107(16)
C5 0.0677(16) 0.0333(11) 0.0483(14) -0.0018(11) 0.0117(12) 0.0012(11)
C4 0.0569(15) 0.0354(12) 0.0724(19) -0.0060(11) -0.0118(14) -0.0003(13)
C7 0.0446(11) 0.0293(10) 0.0515(13) 0.0004(9) 0.0038(11) 0.0038(10)
N8 0.0791(16) 0.0367(11) 0.084(2) -0.0034(11) -0.0256(15) 0.0001(13)
C3 0.0446(13) 0.0334(12) 0.094(2) -0.0055(10) 0.0204(15) 0.0022(14)
C6 0.0432(11) 0.0308(9) 0.0483(13) 0.0006(9) 0.0055(10) 0.0078(10)
C 0.0752(16) 0.0296(10) 0.073(2) -0.0006(12) 0.0150(16) 0.0020(13)
C1 0.092(2) 0.0385(13) 0.086(3) -0.0162(14) -0.016(2) -0.0042(16)

loop_
_atom_type_symbol
_atom_type_scat_dispersion_real
_atom_type_scat_dispersion_imag
_atom_type_scat_Cromer_Mann_a1
_atom_type_scat_Cromer_Mann_a2
_atom_type_scat_Cromer_Mann_a3
_atom_type_scat_Cromer_Mann_a4
_atom_type_scat_Cromer_Mann_b1
_atom_type_scat_Cromer_Mann_b2
_atom_type_scat_Cromer_Mann_b3
_atom_type_scat_Cromer_Mann_b4
_atom_type_scat_Cromer_Mann_c
_atom_type_scat_source
_atom_type_scat_dispersion_source
H 0.00000 0.00000 0.49300 0.32291 0.14019 0.04081 10.51090 26.12570 3.14236 57.79970 0.0030380000826 'International Tables Volume C Table 6.1.1.4 (pp. 500-502)' 'Henke, Gullikson and Davis, At. Data and Nucl. Data Tables, 1993, 54, 2'
C 0.00347 0.00161 2.31000 1.02000 1.58860 0.86500 20.84390 10.20750 0.56870 51.65120 0.215599998832 'International Tables Volume C Table 6.1.1.4 (pp. 500-502)' 'Henke, Gullikson and Davis, At. Data and Nucl. Data Tables, 1993, 54, 2'
S 0.12424 0.12443 6.90530 5.20340 1.43790 1.58630 1.46790 22.21510 0.25360 56.17200 0.866900026798 'International Tables Volume C Table 6.1.1.4 (pp. 500-502)' 'Henke, Gullikson and Davis, At. Data and Nucl. Data Tables, 1993, 54, 2'
O 0.01158 0.00611 3.04850 2.28680 1.54630 0.86700 13.27710 5.70110 0.32390 32.90890 0.250800013542 'International Tables Volume C Table 6.1.1.4 (pp. 500-502)' 'Henke, Gullikson and Davis, At. Data and Nucl. Data Tables, 1993, 54, 2'
N 0.00653 0.00323 12.21260 3.13220 2.01250 1.16630 0.00570 9.89330 28.99750 0.58260 -11.5290002823 'International Tables Volume C Table 6.1.1.4 (pp. 500-502)' 'Henke, Gullikson and Davis, At. Data and Nucl. Data Tables, 1993, 54, 2'

loop_
_geom_angle_atom_site_label_1
_geom_angle_atom_site_label_2
_geom_angle_atom_site_label_3
_geom_angle
_geom_angle_site_symmetry_1
_geom_angle_site_symmetry_3
_geom_angle_publ_flag
C S10 C7 88.91(14) . . ?
C7 N1 C2 117.6(2) . . ?
C6 N1 C2 124.64(19) . . ?
C6 N1 C7 117.72(19) . . ?
O11 C2 N1 119.7(3) . . ?
C3 C2 N1 116.4(2) . . ?
C3 C2 O11 123.9(3) . . ?
C6 C5 C4 113.9(2) . . ?
C3 C4 C5 109.5(2) . . ?
N1 C7 S10 120.6(2) . . ?
N8 C7 S10 115.31(18) . . ?
N8 C7 N1 124.1(2) . . ?
C1 N8 C7 109.5(3) . . ?
C4 C3 C2 112.5(3) . . ?
O12 C6 N1 119.6(2) . . ?
C5 C6 N1 117.7(2) . . ?
C5 C6 O12 122.7(2) . . ?
C1 C S10 110.0(2) . . ?
C C1 N8 116.3(3) . . ?

loop_
_geom_bond_atom_site_label_1
_geom_bond_atom_site_label_2
_geom_bond_distance
_geom_bond_site_symmetry_2
_geom_bond_publ_flag
S10 C7 1.690(2) . ?
S10 C 1.682(3) . ?
N1 C2 1.382(3) . ?
N1 C7 1.413(3) . ?
N1 C6 1.388(3) . ?
O12 C6 1.194(3) . ?
C2 O11 1.195(4) . ?
C2 C3 1.486(4) . ?
C5 C4 1.482(4) . ?
C5 C6 1.482(3) . ?
C4 C3 1.489(5) . ?
C7 N8 1.262(4) . ?
N8 C1 1.364(4) . ?
C C1 1.300(5) . ?
